data_1533571
loop_
_publ_author_name
'Skinner, S.J.'

_publ_section_title
;
 Characterisation of La2 Ni O4+d using in-situ high temperature neutron
 powder diffraction
;
_journal_name_full 'Solid State Sciences'
_journal_page_first 419
_journal_page_last 426
_journal_volume 5
_journal_year 2003
_chemical_formula_sum 'La2 Ni O4'
_chemical_name_systematic 'La2 (Ni O4)'
_space_group_IT_number 139
_symmetry_space_group_name_Hall '-I 4 2'
_symmetry_space_group_name_H-M 'I 4/m m m'
_cell_angle_alpha 90
_cell_angle_beta 90
_cell_angle_gamma 90
_cell_formula_units_Z 2
_cell_length_a 3.8843
_cell_length_b 3.8843
_cell_length_c 12.7529
_cell_volume 192.413
_citation_journal_id_ASTM SSSCFJ
_cod_data_source_file Skinner_SSSCFJ_2003_1008.cif
_cod_data_source_block La2Ni1O4
_cod_original_formula_sum 'La2 Ni1 O4'
_cod_database_code 1533571

loop_
_symmetry_equiv_pos_as_xyz
x,y,z
-y,x,z
-x,-y,z
y,-x,z
x,-y,-z
y,x,-z
-x,y,-z
-y,-x,-z
-x,-y,-z
y,-x,-z
x,y,-z
-y,x,-z
-x,y,z
-y,-x,z
x,-y,z
y,x,z
x+1/2,y+1/2,z+1/2
-y+1/2,x+1/2,z+1/2
-x+1/2,-y+1/2,z+1/2
y+1/2,-x+1/2,z+1/2
x+1/2,-y+1/2,-z+1/2
y+1/2,x+1/2,-z+1/2
-x+1/2,y+1/2,-z+1/2
-y+1/2,-x+1/2,-z+1/2
-x+1/2,-y+1/2,-z+1/2
y+1/2,-x+1/2,-z+1/2
x+1/2,y+1/2,-z+1/2
-y+1/2,x+1/2,-z+1/2
-x+1/2,y+1/2,z+1/2
-y+1/2,-x+1/2,z+1/2
x+1/2,-y+1/2,z+1/2
y+1/2,x+1/2,z+1/2

loop_
_atom_site_label
_atom_site_type_symbol
_atom_site_fract_x
_atom_site_fract_y
_atom_site_fract_z
_atom_site_occupancy
_atom_site_U_iso_or_equiv
La1 La+3 0 0 0.3618 1 0.0
Ni1 Ni+2 0 0 0 1 0.0
O1 O-2 0 0.5 0 1 0.0
O2 O-2 0 0 0.175 1 0.0
